data_8100581
loop_
_publ_author_name
'Mosset, Alain '
'Bagieu-Beucher, Muriel'

_publ_section_title
;
Redetermination of the crystal structure of mercury chlorothiocyanate, 
HgClSCN
;
_journal_issue 1
_journal_name_full 'Zeitschrift f\"ur Kristallographie - New Crystal Structures'
_journal_page_first 1
_journal_page_last 2
_journal_paper_doi 10.1524/ncrs.2002.217.jg.1
_journal_volume 217
_journal_year 2002
_chemical_formula_moiety 'Hg Cl S C N'
_chemical_formula_structural 'Hg Cl S C N'
_chemical_formula_sum 'C Cl Hg N S'
_chemical_formula_weight 294.12
_space_group_IT_number 62
_symmetry_cell_setting orthorhombic
_symmetry_Int_Tables_number 62
_symmetry_space_group_name_Hall '-P 2ac 2n'
_symmetry_space_group_name_H-M 'P n m a'
_cell_angle_alpha 90
_cell_angle_beta 90
_cell_angle_gamma 90
_cell_formula_units_Z 4
_cell_length_a 10.4018(5)
_cell_length_b 4.1843(4)
_cell_length_c 10.2021(5)
_cell_measurement_temperature 293
_cell_volume 444.04(4)
_diffrn_ambient_temperature 293
_exptl_crystal_density_diffrn 4.399
_cod_original_formula_sum 'Hg Cl S C N'
_cod_database_code 8100581

loop_
_symmetry_equiv_pos_as_xyz
'  +x,  +y,  +z'
1/2+x,1/2-y,1/2-z
'  -x,1/2+y,  -z'
'1/2-x,  -y,1/2+z'
'  -x,  -y,  -z'
1/2-x,1/2+y,1/2+z
'  +x,1/2-y,  +z'
'1/2+x,  +y,1/2-z'

loop_
_atom_site_label
_atom_site_fract_x
_atom_site_fract_y
_atom_site_fract_z
_atom_site_U_iso_or_equiv
_atom_site_occupancy
_atom_site_refinement_flags
_atom_site_adp_type
_atom_site_calc_flag
_atom_site_calc_attached_atom
Hg(0) 0.35933(2) 0.2500 0.09528(2) 0.03156(6) 0.500 ST Uani d ?
Cl(0) 0.58210(13) 0.2500 0.1260(2) 0.0352(3) 0.500 ST Uani d ?
S(0) 0.13712(13) 0.2500 0.0481(2) 0.0394(4) 0.500 ST Uani d ?
N(0) 0.1513(5) 0.2500 -0.2288(6) 0.041(2) 0.500 ST Uani d ?
C(0) 0.1499(5) 0.2500 -0.1166(6) 0.0317(13) 0.500 ST Uani d ?

loop_
_atom_site_aniso_label
_atom_site_aniso_U_11
_atom_site_aniso_U_22
_atom_site_aniso_U_33
_atom_site_aniso_U_12
_atom_site_aniso_U_13
_atom_site_aniso_U_23
Hg(0) 0.02490(11) 0.0411(1) 0.02866(12) 0.0000 -0.00363(7) 0.0000
Cl(0) 0.0259(5) 0.0467(7) 0.0329(6) 0.0000 -0.0052(5) 0.0000
S(0) 0.0244(6) 0.0667(11) 0.0271(7) 0.0000 0.0003(5) 0.0000
N(0) 0.034(3) 0.056(3) 0.031(3) 0.0000 -0.000(2) 0.0000
C(0) 0.025(2) 0.041(3) 0.030(3) 0.0000 -0.005(2) 0.0000

loop_
_geom_bond_atom_site_label_1
_geom_bond_atom_site_label_2
_geom_bond_distance
_geom_bond_site_symmetry_1
_geom_bond_site_symmetry_2
_geom_bond_publ_flag
HG CL 2.3383(13) . . ?
HG CL 3.1375(11) . . ?
HG CL 3.1375(11) . . ?
HG S 2.3609(12) . . ?
HG N 2.759(4) . . ?
HG N 2.759(4) . . ?
HG C 3.069(5) . . ?
S N 2.829(6) . . ?
S C 1.686(6) . . ?
N C 1.145(8) . . ?
